data_4117270
loop_
_publ_author_name
'Yan-Zhen Zheng'
'Marco Evangelisti'
'Floriana Tuna'
'Richard E. P. Winpenny'

_publ_section_title
;
 Co-Ln Mixed-Metal Phosphonate Grids and Cages as Molecular Magnetic
 Refrigerants
;
_journal_name_full 'Journal of the American Chemical Society'
_journal_page_first 1057
_journal_page_last 1065
_journal_paper_doi 10.1021/ja208367k
_journal_volume 134
_journal_year 2012
_chemical_formula_sum 'C104 H214 Co6 N0 O62 P6 Yb8'
_chemical_formula_weight 4380.47
_chemical_name_systematic
; 
 ? 
;
_space_group_IT_number 15
_symmetry_cell_setting monoclinic
_symmetry_space_group_name_Hall '-C 2yc'
_symmetry_space_group_name_H-M 'C 1 2/c 1'
_atom_sites_solution_hydrogens geom
_atom_sites_solution_primary direct
_atom_sites_solution_secondary difmap
_audit_creation_method SHELXL-97
_cell_angle_alpha 90.00
_cell_angle_beta 105.099(2)
_cell_angle_gamma 90.00
_cell_formula_units_Z 4
_cell_length_a 29.595(4)
_cell_length_b 16.662(2)
_cell_length_c 33.908(4)
_cell_measurement_temperature 100(2)
_cell_volume 16143(3)
_computing_cell_refinement 'Bruker SMART'
_computing_data_collection 'Bruker SMART'
_computing_data_reduction 'Bruker SAINT'
_computing_molecular_graphics 'Bruker SHELXTL'
_computing_publication_material 'Bruker SHELXTL'
_computing_structure_refinement 'SHELXL-97 (Sheldrick, 1997)'
_computing_structure_solution 'SHELXS-97 (Sheldrick, 1990)'
_diffrn_ambient_temperature 100(2)
_diffrn_measured_fraction_theta_full 0.991
_diffrn_measured_fraction_theta_max 0.991
_diffrn_radiation_monochromator graphite
_diffrn_radiation_source 'fine-focus sealed tube'
_diffrn_radiation_type MoK\a
_diffrn_radiation_wavelength 0.71073
_diffrn_reflns_av_R_equivalents 0.0802
_diffrn_reflns_av_sigmaI/netI 0.0444
_diffrn_reflns_limit_h_max 32
_diffrn_reflns_limit_h_min -32
_diffrn_reflns_limit_k_max 18
_diffrn_reflns_limit_k_min -18
_diffrn_reflns_limit_l_max 37
_diffrn_reflns_limit_l_min -37
_diffrn_reflns_number 94954
_diffrn_reflns_theta_full 23.25
_diffrn_reflns_theta_max 23.25
_diffrn_reflns_theta_min 1.62
_exptl_absorpt_coefficient_mu 5.319
_exptl_absorpt_correction_T_max 0.4159
_exptl_absorpt_correction_T_min 0.1649
_exptl_absorpt_correction_type multi-scan
_exptl_absorpt_process_details SADABS
_exptl_crystal_colour purple
_exptl_crystal_density_diffrn 1.802
_exptl_crystal_description plate
_exptl_crystal_F_000 8584
_exptl_crystal_size_max 0.53
_exptl_crystal_size_mid 0.31
_exptl_crystal_size_min 0.20
_refine_diff_density_max 3.739
_refine_diff_density_min -2.764
_refine_diff_density_rms 0.349
_refine_ls_extinction_method none
_refine_ls_goodness_of_fit_ref 1.182
_refine_ls_hydrogen_treatment constr
_refine_ls_matrix_type full
_refine_ls_number_parameters 911
_refine_ls_number_reflns 11475
_refine_ls_number_restraints 1107
_refine_ls_restrained_S_all 1.147
_refine_ls_R_factor_all 0.1219
_refine_ls_R_factor_gt 0.1098
_refine_ls_shift/su_max 0.006
_refine_ls_shift/su_mean 0.000
_refine_ls_structure_factor_coef Fsqd
_refine_ls_weighting_details 'calc w=1/[\s^2^(Fo^2^)+(0.0689P)^2^+3301.4915P] where P=(Fo^2^+2Fc^2^)/3'
_refine_ls_weighting_scheme calc
_refine_ls_wR_factor_gt 0.2611
_refine_ls_wR_factor_ref 0.2696
_reflns_number_gt 9949
_reflns_number_total 11475
_reflns_threshold_expression >2sigma(I)
_cod_data_source_file ja208367k_si_003.cif
_cod_data_source_block coybm
_cod_original_cell_volume 16143(4)
_cod_database_code 4117270

loop_
_symmetry_equiv_pos_as_xyz
'x, y, z'
'-x, y, -z+1/2'
'x+1/2, y+1/2, z'
'-x+1/2, y+1/2, -z+1/2'
'-x, -y, -z'
'x, -y, z-1/2'
'-x+1/2, -y+1/2, -z'
'x+1/2, -y+1/2, z-1/2'

loop_
_atom_site_label
_atom_site_type_symbol
_atom_site_fract_x
_atom_site_fract_y
_atom_site_fract_z
_atom_site_U_iso_or_equiv
_atom_site_adp_type
_atom_site_occupancy
_atom_site_symmetry_multiplicity
_atom_site_calc_flag
_atom_site_refinement_flags
_atom_site_disorder_assembly
_atom_site_disorder_group
Yb1 Yb 0.50451(4) 0.53226(6) 0.19553(3) 0.0293(3) Uani 1 1 d U . .
Yb2 Yb 0.38981(4) 0.81130(6) 0.27804(3) 0.0270(3) Uani 1 1 d U . .
Yb3 Yb 0.38923(4) 0.80321(6) 0.16085(3) 0.0269(3) Uani 1 1 d U A .
Yb4 Yb 0.45344(4) 0.77005(8) 0.07865(4) 0.0425(3) Uani 1 1 d U A .
Co1 Co 0.44452(10) 0.66990(17) 0.23400(9) 0.0190(6) Uani 1 1 d U . .
Co2 Co 0.51439(15) 0.6178(3) 0.04704(11) 0.0539(11) Uani 1 1 d U . .
Co3 Co 0.56999(10) 0.76110(18) 0.10839(8) 0.0191(6) Uani 1 1 d U . .
P1 P 0.4057(2) 0.6319(4) 0.1365(2) 0.0354(13) Uani 1 1 d U . .
P2 P 0.3962(2) 0.6408(4) 0.3085(2) 0.0343(13) Uani 1 1 d U . .
P3 P 0.5047(2) 0.8701(4) 0.15226(18) 0.0253(11) Uani 1 1 d U . .
O1 O 0.5020(5) 0.6675(8) 0.2113(4) 0.020(2) Uani 1 1 d U . .
H1A H 0.5036 0.7073 0.1896 0.024 Uiso 1 1 calc R . .
O2 O 0.4547(6) 0.5457(9) 0.2370(5) 0.029(3) Uani 1 1 d U . .
H2D H 0.4253 0.5131 0.2286 0.035 Uiso 1 1 calc R . .
O3 O 0.4286(5) 0.7925(9) 0.2276(4) 0.021(2) Uani 1 1 d U A .
H3D H 0.4580 0.8252 0.2335 0.025 Uiso 1 1 calc R . .
O4 O 0.5112(6) 0.6771(11) 0.0968(5) 0.036(2) Uani 1 1 d U . .
H4D H 0.5097 0.6426 0.1206 0.044 Uiso 1 1 calc R . .
O5 O 0.3972(5) 0.6696(10) 0.1754(5) 0.029(2) Uani 1 1 d U A .
O6 O 0.4085(6) 0.7053(10) 0.1100(5) 0.034(2) Uani 1 1 d U A .
O7 O 0.4469(6) 0.5776(10) 0.1430(5) 0.036(3) Uani 1 1 d U A .
O8 O 0.3935(5) 0.6742(9) 0.2652(5) 0.026(2) Uani 1 1 d U A .
O9 O 0.3996(6) 0.7175(10) 0.3334(5) 0.036(3) Uani 1 1 d U . .
O10 O 0.4535(6) 0.8372(10) 0.1451(5) 0.032(2) Uani 1 1 d U . .
O11 O 0.5169(6) 0.8401(10) 0.1146(5) 0.034(2) Uani 1 1 d U . .
O12 O 0.3907(7) 0.8379(14) 0.0550(5) 0.051(3) Uani 1 1 d U . .
O13 O 0.3493(8) 0.8528(14) 0.1008(6) 0.058(4) Uani 1 1 d U . .
O14 O 0.3797(6) 0.9281(10) 0.1821(5) 0.040(3) Uani 1 1 d U . .
O15 O 0.3830(7) 0.9330(10) 0.2481(5) 0.040(3) Uani 1 1 d U . .
O16 O 0.3209(6) 0.7834(13) 0.1733(6) 0.049(3) Uani 1 1 d U . .
O17 O 0.3177(6) 0.7977(13) 0.2377(6) 0.048(3) Uani 1 1 d U . .
O18 O 0.3618(9) 0.8757(13) 0.3226(6) 0.066(6) Uani 1 1 d U . .
O19 O 0.4720(19) 0.403(2) 0.1829(15) 0.060(5) Uani 0.502(19) 1 d PU A 1
O20 O 0.503(3) 0.446(3) 0.1427(17) 0.057(4) Uani 0.502(19) 1 d PU A 1
C48 C 0.4735(18) 0.388(3) 0.1532(16) 0.062(4) Uani 0.502(19) 1 d PDU A 1
C49 C 0.4551(13) 0.311(2) 0.1312(12) 0.071(6) Uani 0.502(19) 1 d PDU A 1
C50 C 0.485(2) 0.245(3) 0.1559(18) 0.079(8) Uani 0.502(19) 1 d PDU A 1
H50A H 0.5183 0.2557 0.1576 0.118 Uiso 0.502(19) 1 calc PR A 1
H50B H 0.4763 0.1931 0.1426 0.118 Uiso 0.502(19) 1 calc PR A 1
H50C H 0.4807 0.2437 0.1835 0.118 Uiso 0.502(19) 1 calc PR A 1
C51 C 0.4039(14) 0.307(4) 0.1322(19) 0.079(9) Uani 0.502(19) 1 d PDU A 1
H51A H 0.3899 0.2571 0.1193 0.118 Uiso 0.502(19) 1 calc PR A 1
H51B H 0.3869 0.3530 0.1173 0.118 Uiso 0.502(19) 1 calc PR A 1
H51C H 0.4019 0.3086 0.1606 0.118 Uiso 0.502(19) 1 calc PR A 1
C52 C 0.462(2) 0.321(4) 0.0883(13) 0.081(9) Uani 0.502(19) 1 d PDU A 1
H52A H 0.4950 0.3263 0.0900 0.121 Uiso 0.502(19) 1 calc PR A 1
H52B H 0.4450 0.3691 0.0757 0.121 Uiso 0.502(19) 1 calc PR A 1
H52C H 0.4491 0.2738 0.0718 0.121 Uiso 0.502(19) 1 calc PR A 1
O2W O 0.5642(19) 0.417(3) 0.2191(15) 0.065(7) Uani 0.502(19) 1 d PU A 1
H2WA H 0.5944 0.4215 0.2142 0.078 Uiso 0.502(19) 1 d PR A 1
H2WB H 0.5556 0.3702 0.2308 0.078 Uiso 0.502(19) 1 d PR A 1
O19' O 0.5395(19) 0.411(3) 0.2113(12) 0.064(5) Uani 0.498(19) 1 d PDU A 2
O20' O 0.507(3) 0.429(3) 0.1443(15) 0.058(4) Uani 0.498(19) 1 d PDU A 2
C48' C 0.5252(18) 0.387(2) 0.1752(11) 0.063(4) Uani 0.498(19) 1 d PDU A 2
C49' C 0.5375(13) 0.301(2) 0.1679(10) 0.069(6) Uani 0.498(19) 1 d PDU A 2
C50' C 0.512(2) 0.275(3) 0.1250(13) 0.077(8) Uani 0.498(19) 1 d PDU A 2
H50D H 0.5150 0.2171 0.1222 0.115 Uiso 0.498(19) 1 calc PR A 2
H50E H 0.5247 0.3031 0.1050 0.115 Uiso 0.498(19) 1 calc PR A 2
H50F H 0.4783 0.2887 0.1200 0.115 Uiso 0.498(19) 1 calc PR A 2
C51' C 0.524(2) 0.246(3) 0.1985(17) 0.077(8) Uani 0.498(19) 1 d PDU A 2
H51D H 0.5260 0.1899 0.1904 0.116 Uiso 0.498(19) 1 calc PR A 2
H51E H 0.4915 0.2576 0.1992 0.116 Uiso 0.498(19) 1 calc PR A 2
H51F H 0.5449 0.2548 0.2257 0.116 Uiso 0.498(19) 1 calc PR A 2
C52' C 0.5899(14) 0.293(4) 0.1726(19) 0.075(9) Uani 0.498(19) 1 d PDU A 2
H52D H 0.5979 0.2369 0.1703 0.113 Uiso 0.498(19) 1 calc PR A 2
H52E H 0.6069 0.3140 0.1995 0.113 Uiso 0.498(19) 1 calc PR A 2
H52F H 0.5985 0.3246 0.1512 0.113 Uiso 0.498(19) 1 calc PR A 2
O2W' O 0.4493(19) 0.419(2) 0.1903(15) 0.062(5) Uani 0.498(19) 1 d PU A 2
H2WC H 0.4234 0.4262 0.1963 0.074 Uiso 0.498(19) 1 d PR A 2
H2WD H 0.4549 0.3746 0.1803 0.074 Uiso 0.498(19) 1 d PR A 2
O22 O 0.4367(6) 0.5826(10) 0.3251(5) 0.038(3) Uani 1 1 d U . .
O23 O 0.4698(8) 0.6339(16) -0.0086(6) 0.072(4) Uani 1 1 d U . .
O24 O 0.4251(7) 0.6823(16) 0.0290(6) 0.069(3) Uani 1 1 d U . .
O25 O 0.5765(8) 0.6069(16) 0.0344(7) 0.068(4) Uani 1 1 d U . .
O26 O 0.6142(8) 0.6790(16) 0.0872(7) 0.067(4) Uani 1 1 d U . .
O27 O 0.5385(8) 0.7749(16) 0.0415(6) 0.065(3) Uani 1 1 d U . .
O28 O 0.4730(8) 0.8346(16) 0.0278(6) 0.070(3) Uani 1 1 d U . .
O29 O 0.6199(7) 0.8404(14) 0.1112(6) 0.056(4) Uani 1 1 d U . .
O30 O 0.5343(6) 0.8403(10) 0.1923(5) 0.036(3) Uani 1 1 d U . .
O1W O 0.4939(9) 0.5042(15) 0.0598(9) 0.082(6) Uani 1 1 d U . .
H31D H 0.4723 0.4970 0.0717 0.099 Uiso 1 1 d R . .
H31E H 0.5080 0.4644 0.0530 0.099 Uiso 1 1 d R . .
C1 C 0.3534(11) 0.577(2) 0.1122(9) 0.056(5) Uani 1 1 d U A .
C2 C 0.3136(11) 0.636(2) 0.0962(11) 0.068(7) Uani 1 1 d U . .
H2A H 0.2852 0.6066 0.0824 0.102 Uiso 1 1 calc R A .
H2B H 0.3222 0.6729 0.0769 0.102 Uiso 1 1 calc R . .
H2C H 0.3078 0.6665 0.1191 0.102 Uiso 1 1 calc R . .
C3 C 0.3630(11) 0.531(2) 0.0754(9) 0.059(6) Uani 1 1 d U . .
H3A H 0.3350 0.5002 0.0616 0.088 Uiso 1 1 calc R A .
H3B H 0.3892 0.4936 0.0853 0.088 Uiso 1 1 calc R . .
H3C H 0.3708 0.5689 0.0563 0.088 Uiso 1 1 calc R . .
C4 C 0.3444(12) 0.513(2) 0.1414(10) 0.069(7) Uani 1 1 d U . .
H4A H 0.3164 0.4828 0.1281 0.103 Uiso 1 1 calc R A .
H4B H 0.3398 0.5396 0.1660 0.103 Uiso 1 1 calc R . .
H4C H 0.3714 0.4772 0.1491 0.103 Uiso 1 1 calc R . .
C5 C 0.3411(11) 0.589(2) 0.3056(11) 0.066(6) Uani 1 1 d U A .
C6 C 0.3283(12) 0.543(2) 0.2680(11) 0.072(7) Uani 1 1 d U . .
H6A H 0.2989 0.5144 0.2664 0.109 Uiso 1 1 calc R A .
H6B H 0.3531 0.5044 0.2677 0.109 Uiso 1 1 calc R . .
H6C H 0.3241 0.5794 0.2446 0.109 Uiso 1 1 calc R . .
C7 C 0.3047(10) 0.656(2) 0.3101(11) 0.066(7) Uani 1 1 d U . .
H7A H 0.2746 0.6303 0.3096 0.099 Uiso 1 1 calc R A .
H7B H 0.3004 0.6940 0.2876 0.099 Uiso 1 1 calc R . .
H7C H 0.3165 0.6839 0.3362 0.099 Uiso 1 1 calc R . .
C8 C 0.3505(12) 0.529(2) 0.3441(11) 0.067(7) Uani 1 1 d U . .
H8A H 0.3215 0.5001 0.3440 0.101 Uiso 1 1 calc R A .
H8B H 0.3609 0.5594 0.3695 0.101 Uiso 1 1 calc R . .
H8C H 0.3746 0.4898 0.3422 0.101 Uiso 1 1 calc R . .
C9 C 0.5027(10) 0.9789(15) 0.1524(8) 0.036(4) Uani 1 1 d U . .
C10 C 0.4600(10) 1.0066(16) 0.1189(9) 0.044(5) Uani 1 1 d U A .
H10A H 0.4584 1.0653 0.1187 0.066 Uiso 1 1 calc R . .
H10B H 0.4315 0.9845 0.1242 0.066 Uiso 1 1 calc R . .
H10C H 0.4628 0.9876 0.0923 0.066 Uiso 1 1 calc R . .
C11 C 0.5490(10) 1.0114(15) 0.1464(8) 0.039(5) Uani 1 1 d U A .
H11A H 0.5484 1.0702 0.1468 0.059 Uiso 1 1 calc R . .
H11B H 0.5530 0.9929 0.1201 0.059 Uiso 1 1 calc R . .
H11C H 0.5750 0.9920 0.1685 0.059 Uiso 1 1 calc R . .
C12 C 0.4974(11) 1.0084(16) 0.1940(8) 0.043(5) Uani 1 1 d U A .
H12A H 0.4965 1.0672 0.1942 0.065 Uiso 1 1 calc R . .
H12B H 0.5240 0.9895 0.2158 0.065 Uiso 1 1 calc R . .
H12C H 0.4683 0.9873 0.1986 0.065 Uiso 1 1 calc R . .
C13 C 0.3743(8) 0.9643(12) 0.2143(7) 0.043(3) Uani 1 1 d DU A .
C14 C 0.3519(6) 1.0468(11) 0.2063(5) 0.054(4) Uani 1 1 d DU . .
C15 C 0.3072(8) 1.042(2) 0.1721(8) 0.086(8) Uani 1 1 d DU A .
H15A H 0.2929 1.0958 0.1674 0.129 Uiso 1 1 calc R . .
H15B H 0.2853 1.0050 0.1797 0.129 Uiso 1 1 calc R . .
H15C H 0.3144 1.0236 0.1470 0.129 Uiso 1 1 calc R . .
C16 C 0.3849(11) 1.1055(14) 0.1939(10) 0.077(7) Uani 1 1 d DU A .
H16A H 0.3707 1.1590 0.1904 0.115 Uiso 1 1 calc R . .
H16B H 0.3909 1.0879 0.1682 0.115 Uiso 1 1 calc R . .
H16C H 0.4145 1.1075 0.2153 0.115 Uiso 1 1 calc R . .
C17 C 0.3400(11) 1.0785(17) 0.2443(8) 0.075(7) Uani 1 1 d DU A .
H17A H 0.3275 1.1331 0.2392 0.113 Uiso 1 1 calc R . .
H17B H 0.3683 1.0793 0.2671 0.113 Uiso 1 1 calc R . .
H17C H 0.3165 1.0437 0.2512 0.113 Uiso 1 1 calc R . .
C18 C 0.2987(9) 0.788(2) 0.2018(10) 0.052(3) Uani 1 1 d U A .
C19 C 0.2455(10) 0.785(2) 0.1870(11) 0.063(4) Uani 1 1 d U . .
C20 C 0.2332(11) 0.696(2) 0.1827(13) 0.079(7) Uani 1 1 d U A .
H20A H 0.2474 0.6717 0.1625 0.119 Uiso 1 1 calc R . .
H20B H 0.1992 0.6897 0.1738 0.119 Uiso 1 1 calc R . .
H20C H 0.2453 0.6694 0.2091 0.119 Uiso 1 1 calc R . .
C21 C 0.2273(12) 0.826(3) 0.1495(12) 0.083(7) Uani 1 1 d U A .
H21A H 0.2407 0.8031 0.1285 0.125 Uiso 1 1 calc R . .
H21B H 0.2353 0.8831 0.1530 0.125 Uiso 1 1 calc R . .
H21C H 0.1932 0.8200 0.1412 0.125 Uiso 1 1 calc R . .
C22 C 0.2226(11) 0.825(3) 0.2191(12) 0.077(7) Uani 1 1 d U A .
H22A H 0.1885 0.8240 0.2087 0.115 Uiso 1 1 calc R . .
H22B H 0.2332 0.8811 0.2237 0.115 Uiso 1 1 calc R . .
H22C H 0.2320 0.7956 0.2449 0.115 Uiso 1 1 calc R . .
C23 C 0.3572(12) 0.868(2) 0.0666(8) 0.059(4) Uani 1 1 d U A .
C24 C 0.3184(13) 0.913(2) 0.0357(10) 0.073(5) Uani 1 1 d U . .
C25 C 0.3252(15) 0.917(3) -0.0055(10) 0.087(8) Uani 1 1 d U A .
H25A H 0.3218 0.8632 -0.0175 0.131 Uiso 1 1 calc R . .
H25B H 0.3566 0.9377 -0.0041 0.131 Uiso 1 1 calc R . .
H25C H 0.3018 0.9529 -0.0225 0.131 Uiso 1 1 calc R . .
C26 C 0.2744(14) 0.874(3) 0.0326(12) 0.095(8) Uani 1 1 d U A .
H26A H 0.2754 0.8198 0.0220 0.142 Uiso 1 1 calc R . .
H26B H 0.2493 0.9047 0.0140 0.142 Uiso 1 1 calc R . .
H26C H 0.2683 0.8719 0.0596 0.142 Uiso 1 1 calc R . .
C27 C 0.3185(18) 1.004(3) 0.0555(12) 0.104(9) Uani 1 1 d U A .
H27A H 0.3120 0.9993 0.0823 0.156 Uiso 1 1 calc R . .
H27B H 0.2943 1.0365 0.0374 0.156 Uiso 1 1 calc R . .
H27C H 0.3491 1.0286 0.0585 0.156 Uiso 1 1 calc R . .
C28 C 0.5124(10) 0.8219(18) 0.0235(8) 0.070(3) Uani 1 1 d DU A .
C29 C 0.5312(8) 0.8733(14) -0.0056(7) 0.090(5) Uani 1 1 d DU . .
C30 C 0.5499(13) 0.810(2) -0.0294(10) 0.116(8) Uani 1 1 d DU A .
H30A H 0.5237 0.7804 -0.0470 0.174 Uiso 1 1 calc R . .
H30B H 0.5700 0.7726 -0.0102 0.174 Uiso 1 1 calc R . .
H30C H 0.5681 0.8358 -0.0462 0.174 Uiso 1 1 calc R . .
C31 C 0.4873(12) 0.917(2) -0.0289(9) 0.114(9) Uani 1 1 d DU A .
H31A H 0.4680 0.8803 -0.0491 0.171 Uiso 1 1 calc R . .
H31B H 0.4961 0.9635 -0.0429 0.171 Uiso 1 1 calc R . .
H31C H 0.4696 0.9345 -0.0098 0.171 Uiso 1 1 calc RD . .
C32 C 0.5675(12) 0.9235(14) 0.0239(11) 0.126(9) Uani 1 1 d DU A .
H32A H 0.5837 0.9579 0.0085 0.189 Uiso 1 1 calc R . .
H32B H 0.5902 0.8882 0.0420 0.189 Uiso 1 1 calc R . .
H32C H 0.5520 0.9571 0.0402 0.189 Uiso 1 1 calc R . .
C33 C 0.6454(10) 0.879(2) 0.1428(8) 0.065(5) Uani 1 1 d DU . .
C34 C 0.6832(9) 0.9414(17) 0.1356(6) 0.076(5) Uani 1 1 d DU . .
C36 C 0.7002(11) 0.914(2) 0.1000(9) 0.085(8) Uani 1 1 d DU A .
H36A H 0.7249 0.9501 0.0963 0.128 Uiso 1 1 calc R . .
H36B H 0.6741 0.9144 0.0752 0.128 Uiso 1 1 calc R . .
H36C H 0.7127 0.8594 0.1050 0.128 Uiso 1 1 calc R . .
C37 C 0.7229(10) 0.945(2) 0.1732(9) 0.091(8) Uani 1 1 d DU A .
H37A H 0.7467 0.9825 0.1687 0.137 Uiso 1 1 calc R . .
H37B H 0.7366 0.8918 0.1794 0.137 Uiso 1 1 calc R . .
H37C H 0.7114 0.9643 0.1961 0.137 Uiso 1 1 calc R . .
C38 C 0.6103(10) 0.645(2) 0.0550(9) 0.075(4) Uani 1 1 d DU A .
C39 C 0.6528(8) 0.6217(14) 0.0406(6) 0.090(5) Uani 1 1 d DU . .
C40 C 0.6574(14) 0.5318(17) 0.0358(12) 0.114(9) Uani 1 1 d DU A .
H40A H 0.6850 0.5204 0.0259 0.171 Uiso 1 1 calc R . .
H40B H 0.6294 0.5113 0.0161 0.171 Uiso 1 1 calc R . .
H40C H 0.6607 0.5055 0.0622 0.171 Uiso 1 1 calc R . .
C41 C 0.6528(14) 0.656(3) -0.0006(9) 0.117(8) Uani 1 1 d DU A .
H41A H 0.6494 0.7147 0.0001 0.176 Uiso 1 1 calc R . .
H41B H 0.6268 0.6335 -0.0216 0.176 Uiso 1 1 calc R . .
H41C H 0.6824 0.6430 -0.0070 0.176 Uiso 1 1 calc R . .
C42 C 0.6986(8) 0.647(2) 0.0691(10) 0.101(8) Uani 1 1 d DU A .
H42A H 0.6964 0.7035 0.0771 0.151 Uiso 1 1 calc R . .
H42B H 0.7237 0.6420 0.0553 0.151 Uiso 1 1 calc R . .
H42C H 0.7056 0.6134 0.0935 0.151 Uiso 1 1 calc R . .
C43 C 0.4328(12) 0.662(3) -0.0043(10) 0.071(4) Uani 1 1 d U A .
C44 C 0.3935(12) 0.675(3) -0.0442(10) 0.077(5) Uani 1 1 d U . .
C45 C 0.3968(17) 0.773(3) -0.0614(9) 0.102(12) Uani 1 1 d U A .
H45A H 0.3944 0.8108 -0.0400 0.153 Uiso 1 1 calc R . .
H45B H 0.3710 0.7821 -0.0858 0.153 Uiso 1 1 calc R . .
H45C H 0.4267 0.7804 -0.0682 0.153 Uiso 1 1 calc R . .
C46 C 0.3972(14) 0.616(3) -0.0766(11) 0.096(9) Uani 1 1 d U A .
H46A H 0.4288 0.6185 -0.0807 0.144 Uiso 1 1 calc R . .
H46B H 0.3742 0.6299 -0.1023 0.144 Uiso 1 1 calc R . .
H46C H 0.3910 0.5621 -0.0681 0.144 Uiso 1 1 calc R . .
C47 C 0.3447(12) 0.666(3) -0.0306(11) 0.084(7) Uani 1 1 d U A .
H47A H 0.3437 0.7070 -0.0099 0.126 Uiso 1 1 calc R . .
H47B H 0.3430 0.6127 -0.0192 0.126 Uiso 1 1 calc R . .
H47C H 0.3181 0.6741 -0.0545 0.126 Uiso 1 1 calc R . .
C35 C 0.6605(13) 1.0221(18) 0.1268(11) 0.098(8) Uani 1 1 d DU A .
H35A H 0.6837 1.0614 0.1230 0.146 Uiso 1 1 calc R . .
H35B H 0.6482 1.0385 0.1497 0.146 Uiso 1 1 calc R . .
H35C H 0.6348 1.0191 0.1018 0.146 Uiso 1 1 calc R . .

loop_
_atom_site_aniso_label
_atom_site_aniso_U_11
_atom_site_aniso_U_22
_atom_site_aniso_U_33
_atom_site_aniso_U_23
_atom_site_aniso_U_13
_atom_site_aniso_U_12
Yb1 0.0340(6) 0.0233(6) 0.0283(6) -0.0099(4) 0.0040(5) 0.0028(5)
Yb2 0.0306(6) 0.0292(6) 0.0238(5) 0.0066(4) 0.0114(4) 0.0097(5)
Yb3 0.0299(6) 0.0305(6) 0.0204(5) 0.0056(4) 0.0066(4) 0.0109(5)
Yb4 0.0413(7) 0.0526(8) 0.0330(6) -0.0056(6) 0.0087(5) 0.0065(6)
Co1 0.0184(14) 0.0175(14) 0.0207(14) 0.0023(11) 0.0044(11) -0.0015(11)
Co2 0.058(2) 0.072(3) 0.0289(19) -0.0209(19) 0.0072(17) 0.018(2)
Co3 0.0183(14) 0.0300(17) 0.0120(13) -0.0067(12) 0.0091(11) -0.0076(12)
P1 0.037(3) 0.037(3) 0.026(3) -0.009(2) -0.003(2) 0.000(2)
P2 0.036(3) 0.034(3) 0.036(3) 0.013(2) 0.015(3) -0.004(3)
P3 0.033(3) 0.024(3) 0.021(2) 0.003(2) 0.012(2) 0.002(2)
O1 0.026(5) 0.016(4) 0.020(7) -0.003(5) 0.008(4) -0.001(4)
O2 0.036(8) 0.015(4) 0.035(6) 0.002(5) 0.008(6) -0.007(5)
O3 0.022(6) 0.018(4) 0.023(4) 0.002(4) 0.006(3) 0.000(4)
O4 0.034(5) 0.043(5) 0.034(6) -0.013(4) 0.011(5) 0.000(3)
O5 0.029(5) 0.029(4) 0.025(4) -0.004(3) 0.001(4) -0.002(4)
O6 0.031(5) 0.042(5) 0.023(4) -0.006(3) -0.001(4) 0.005(4)
O7 0.044(6) 0.035(6) 0.027(5) -0.012(4) 0.003(5) 0.004(5)
O8 0.026(6) 0.028(4) 0.027(4) 0.006(4) 0.010(4) -0.003(5)
O9 0.045(7) 0.039(5) 0.029(5) 0.010(4) 0.018(5) 0.003(5)
O10 0.040(4) 0.031(5) 0.028(4) 0.002(4) 0.014(4) 0.004(4)
O11 0.042(4) 0.035(5) 0.030(5) 0.001(5) 0.018(4) 0.003(4)
O12 0.049(5) 0.079(9) 0.021(5) 0.011(6) 0.001(4) 0.024(6)
O13 0.066(7) 0.079(8) 0.026(5) 0.014(5) 0.004(5) 0.041(7)
O14 0.053(8) 0.031(5) 0.039(6) 0.014(4) 0.021(6) 0.021(5)
O15 0.057(8) 0.028(5) 0.042(6) 0.007(4) 0.023(7) 0.017(6)
O16 0.021(5) 0.068(8) 0.054(6) -0.001(7) 0.004(4) 0.007(5)
O17 0.020(5) 0.068(8) 0.058(6) 0.018(7) 0.013(4) 0.011(5)
O18 0.110(18) 0.061(9) 0.042(8) 0.009(7) 0.045(9) 0.038(12)
O19 0.084(12) 0.020(5) 0.075(10) -0.015(6) 0.021(9) 0.000(6)
O20 0.081(10) 0.025(7) 0.066(8) -0.021(6) 0.023(7) 0.009(6)
C48 0.086(10) 0.025(6) 0.074(9) -0.021(6) 0.019(8) 0.006(6)
C49 0.096(12) 0.031(9) 0.082(11) -0.023(8) 0.014(11) 0.002(9)
C50 0.103(16) 0.029(10) 0.096(15) -0.020(12) 0.013(14) 0.003(12)
C51 0.096(14) 0.041(18) 0.09(2) -0.026(18) 0.012(16) -0.003(11)
C52 0.11(2) 0.047(19) 0.079(13) -0.030(11) 0.014(16) 0.002(19)
O2W 0.079(11) 0.030(11) 0.081(13) -0.012(10) 0.012(10) 0.029(9)
O19' 0.084(11) 0.028(7) 0.075(9) -0.014(7) 0.009(9) 0.024(8)
O20' 0.083(10) 0.023(7) 0.068(8) -0.022(6) 0.021(8) 0.008(6)
C48' 0.085(10) 0.027(6) 0.075(9) -0.018(6) 0.016(7) 0.014(6)
C49' 0.090(12) 0.029(8) 0.084(12) -0.018(8) 0.015(10) 0.013(9)
C50' 0.102(17) 0.031(14) 0.091(14) -0.026(11) 0.014(15) 0.002(15)
C51' 0.098(17) 0.033(11) 0.095(15) -0.014(12) 0.013(15) 0.002(15)
C52' 0.091(14) 0.040(18) 0.09(2) -0.007(18) 0.017(14) 0.023(13)
O2W' 0.082(12) 0.016(6) 0.088(16) -0.013(6) 0.023(11) -0.006(8)
O22 0.045(6) 0.032(6) 0.039(7) 0.016(6) 0.012(6) 0.001(5)
O23 0.062(8) 0.105(11) 0.037(6) -0.035(7) -0.005(6) 0.022(9)
O24 0.051(6) 0.110(9) 0.038(6) -0.040(6) -0.002(5) 0.011(5)
O25 0.064(6) 0.094(11) 0.051(9) -0.029(8) 0.025(6) 0.022(7)
O26 0.055(7) 0.098(10) 0.056(9) -0.023(8) 0.027(7) 0.020(7)
O27 0.071(6) 0.107(8) 0.022(5) 0.009(5) 0.023(4) 0.017(6)
O28 0.072(7) 0.113(8) 0.027(5) 0.024(6) 0.017(5) 0.025(7)
O29 0.051(7) 0.088(10) 0.046(9) -0.003(8) 0.043(7) -0.021(7)
O30 0.040(7) 0.036(7) 0.030(5) 0.007(5) 0.006(5) 0.003(6)
O1W 0.064(15) 0.062(7) 0.117(19) -0.010(9) 0.016(13) 0.005(9)
C1 0.046(8) 0.067(10) 0.048(11) -0.025(8) 0.003(9) -0.020(8)
C2 0.040(10) 0.084(15) 0.068(16) -0.032(12) -0.008(11) -0.011(11)
C3 0.049(13) 0.070(15) 0.052(12) -0.031(11) 0.005(11) -0.023(11)
C4 0.063(15) 0.084(15) 0.050(13) -0.020(11) -0.001(12) -0.038(11)
C5 0.047(8) 0.070(11) 0.082(13) 0.023(9) 0.022(10) -0.029(8)
C6 0.058(14) 0.071(16) 0.087(14) 0.017(11) 0.016(13) -0.047(11)
C7 0.035(10) 0.081(15) 0.087(17) 0.033(13) 0.025(12) -0.024(10)
C8 0.058(14) 0.064(15) 0.087(15) 0.023(12) 0.031(13) -0.027(11)
C9 0.056(11) 0.024(6) 0.036(9) 0.008(6) 0.027(8) 0.003(6)
C10 0.062(12) 0.026(10) 0.048(11) 0.017(10) 0.021(10) 0.004(10)
C11 0.061(11) 0.023(10) 0.039(12) 0.002(10) 0.024(10) -0.008(9)
C12 0.069(15) 0.023(10) 0.046(10) -0.001(9) 0.030(10) 0.003(11)
C13 0.058(8) 0.031(6) 0.047(6) 0.010(4) 0.027(7) 0.018(6)
C14 0.072(10) 0.034(7) 0.062(9) 0.010(6) 0.028(8) 0.025(7)
C15 0.091(14) 0.068(16) 0.088(14) 0.006(14) 0.002(12) 0.033(11)
C16 0.101(15) 0.039(11) 0.102(17) 0.014(13) 0.047(13) 0.018(12)
C17 0.097(17) 0.057(14) 0.081(13) 0.000(12) 0.041(12) 0.035(13)
C18 0.021(6) 0.072(8) 0.063(7) 0.007(7) 0.010(4) 0.004(6)
C19 0.023(6) 0.087(10) 0.077(9) 0.002(9) 0.011(6) 0.004(8)
C20 0.027(12) 0.092(12) 0.109(18) -0.011(12) 0.000(13) -0.004(10)
C21 0.042(13) 0.112(17) 0.086(13) 0.008(13) -0.001(11) 0.024(14)
C22 0.028(11) 0.109(17) 0.094(14) -0.011(14) 0.016(11) 0.004(13)
C23 0.066(7) 0.082(9) 0.025(5) 0.015(6) 0.003(6) 0.036(7)
C24 0.076(9) 0.092(11) 0.040(8) 0.020(8) -0.003(8) 0.043(8)
C25 0.101(17) 0.109(18) 0.040(10) 0.032(11) -0.004(11) 0.044(16)
C26 0.078(11) 0.129(18) 0.063(16) 0.024(16) -0.008(12) 0.028(13)
C27 0.131(19) 0.094(13) 0.067(15) 0.014(12) -0.012(16) 0.053(13)
C28 0.076(7) 0.114(7) 0.027(5) 0.020(6) 0.023(4) 0.021(6)
C29 0.092(10) 0.133(11) 0.051(9) 0.030(8) 0.030(7) 0.010(9)
C30 0.116(18) 0.183(19) 0.067(15) 0.016(14) 0.058(13) 0.015(15)
C31 0.116(16) 0.147(19) 0.075(16) 0.050(13) 0.019(13) 0.017(14)
C32 0.123(17) 0.156(19) 0.092(17) 0.025(14) 0.016(14) -0.018(13)
C33 0.057(9) 0.094(11) 0.056(9) -0.007(9) 0.035(8) -0.034(8)
C34 0.069(10) 0.104(12) 0.064(10) -0.001(10) 0.033(8) -0.041(9)
C36 0.082(16) 0.122(19) 0.066(13) 0.009(14) 0.045(12) -0.044(15)
C37 0.079(14) 0.132(19) 0.066(13) 0.010(15) 0.024(11) -0.056(13)
C38 0.065(6) 0.104(10) 0.062(9) -0.030(8) 0.027(7) 0.020(7)
C39 0.076(8) 0.126(12) 0.080(10) -0.034(10) 0.040(8) 0.023(10)
C40 0.110(18) 0.130(14) 0.105(18) -0.048(14) 0.033(16) 0.036(14)
C41 0.098(17) 0.17(2) 0.098(14) -0.014(15) 0.056(12) 0.023(18)
C42 0.071(10) 0.145(19) 0.100(15) -0.038(16) 0.049(12) 0.015(15)
C43 0.057(7) 0.109(10) 0.038(6) -0.036(6) -0.003(6) 0.018(7)
C44 0.061(9) 0.116(12) 0.043(8) -0.037(9) -0.005(7) 0.025(9)
C45 0.14(4) 0.139(15) 0.016(15) -0.021(11) 0.001(18) -0.01(2)
C46 0.076(16) 0.147(18) 0.047(12) -0.053(14) -0.017(11) 0.038(16)
C47 0.060(10) 0.126(19) 0.056(15) -0.019(15) -0.003(10) 0.025(14)
C35 0.097(17) 0.101(13) 0.097(18) 0.002(14) 0.028(14) -0.038(12)

loop_
_atom_type_symbol
_atom_type_description
_atom_type_scat_dispersion_real
_atom_type_scat_dispersion_imag
_atom_type_scat_source
C C 0.0033 0.0016 'International Tables Vol C Tables 4.2.6.8 and 6.1.1.4'
H H 0.0000 0.0000 'International Tables Vol C Tables 4.2.6.8 and 6.1.1.4'
N N 0.0061 0.0033 'International Tables Vol C Tables 4.2.6.8 and 6.1.1.4'
O O 0.0106 0.0060 'International Tables Vol C Tables 4.2.6.8 and 6.1.1.4'
P P 0.1023 0.0942 'International Tables Vol C Tables 4.2.6.8 and 6.1.1.4'
Co Co 0.3494 0.9721 'International Tables Vol C Tables 4.2.6.8 and 6.1.1.4'
Yb Yb -0.3850 5.5486 'International Tables Vol C Tables 4.2.6.8 and 6.1.1.4'

loop_
_geom_angle_atom_site_label_1
_geom_angle_atom_site_label_2
_geom_angle_atom_site_label_3
_geom_angle
_geom_angle_site_symmetry_1
_geom_angle_site_symmetry_3
O22 Yb1 O7 96.8(7) 2_655 .
O22 Yb1 O19' 93.6(16) 2_655 .
O7 Yb1 O19' 133.7(11) . .
O22 Yb1 O20 81(2) 2_655 .
O7 Yb1 O20 74.6(14) . .
O19' Yb1 O20 62.7(17) . .
O22 Yb1 O2 147.5(6) 2_655 .
O7 Yb1 O2 88.7(6) . .
O19' Yb1 O2 105.6(14) . .
O20 Yb1 O2 131(2) . .
O22 Yb1 O2 91.4(6) 2_655 2_655
O7 Yb1 O2 147.9(6) . 2_655
O19' Yb1 O2 76.3(10) . 2_655
O20 Yb1 O2 137.5(14) . 2_655
O2 Yb1 O2 68.7(7) . 2_655
O22 Yb1 O1 77.2(6) 2_655 .
O7 Yb1 O1 78.1(5) . .
O19' Yb1 O1 148.1(11) . .
O20 Yb1 O1 142.4(14) . .
O2 Yb1 O1 72.6(5) . .
O2 Yb1 O1 73.6(5) 2_655 .
O22 Yb1 O19 127.5(14) 2_655 .
O7 Yb1 O19 88.5(13) . .
O19' Yb1 O19 50.8(17) . .
O20 Yb1 O19 50(2) . .
O2 Yb1 O19 84.5(14) . .
O2 Yb1 O19 110.7(13) 2_655 .
O1 Yb1 O19 153.6(14) . .
O22 Yb1 O20' 82.5(19) 2_655 .
O7 Yb1 O20' 80.4(12) . .
O19' Yb1 O20' 56.4(9) . .
O20 Yb1 O20' 6.3(18) . .
O2 Yb1 O20' 130.0(19) . .
O2 Yb1 O20' 131.6(11) 2_655 .
O1 Yb1 O20' 148.2(12) . .
O19 Yb1 O20' 47(2) . .
O22 Yb1 O2W 81.2(14) 2_655 .
O7 Yb1 O2W 143.9(11) . .
O19' Yb1 O2W 15.2(17) . .
O20 Yb1 O2W 69.5(17) . .
O2 Yb1 O2W 112.3(13) . .
O2 Yb1 O2W 68.0(11) 2_655 .
O1 Yb1 O2W 135.0(12) . .
O19 Yb1 O2W 65.9(17) . .
O20' Yb1 O2W 63.6(16) . .
O22 Yb1 C48' 90.5(13) 2_655 .
O7 Yb1 C48' 106.3(9) . .
O19' Yb1 C48' 28.4(6) . .
O20 Yb1 C48' 34.5(18) . .
O2 Yb1 C48' 118.8(12) . .
O2 Yb1 C48' 104.6(9) 2_655 .
O1 Yb1 C48' 167.4(13) . .
O19 Yb1 C48' 39.0(17) . .
O20' Yb1 C48' 28.2(4) . .
O2W Yb1 C48' 38.1(14) . .
O22 Yb1 O2W' 146.0(13) 2_655 .
O7 Yb1 O2W' 81.3(12) . .
O19' Yb1 O2W' 65.8(18) . .
O20 Yb1 O2W' 66(2) . .
O2 Yb1 O2W' 66.5(13) . .
O2 Yb1 O2W' 108.2(12) 2_655 .
O1 Yb1 O2W' 134.3(13) . .
O19 Yb1 O2W' 19.4(13) . .
O20' Yb1 O2W' 64(2) . .
O2W Yb1 O2W' 80.9(17) . .
C48' Yb1 O2W' 58.3(17) . .
O18 Yb2 O17 90.0(9) . .
O18 Yb2 O15 82.2(7) . .
O17 Yb2 O15 81.7(7) . .
O18 Yb2 O30 95.7(8) . 2_655
O17 Yb2 O30 167.8(7) . 2_655
O15 Yb2 O30 88.3(7) . 2_655
O18 Yb2 O3 158.0(7) . .
O17 Yb2 O3 96.5(6) . .
O15 Yb2 O3 78.0(6) . .
O30 Yb2 O3 74.4(5) 2_655 .
O18 Yb2 O8 130.9(7) . .
O17 Yb2 O8 82.5(7) . .
O15 Yb2 O8 143.1(6) . .
O30 Yb2 O8 101.7(6) 2_655 .
O3 Yb2 O8 70.9(5) . .
O18 Yb2 O9 76.7(7) . .
O17 Yb2 O9 108.4(7) . .
O15 Yb2 O9 156.5(6) . .
O30 Yb2 O9 83.5(6) 2_655 .
O3 Yb2 O9 120.5(5) . .
O8 Yb2 O9 60.4(6) . .
O18 Yb2 P2 103.2(6) . .
O17 Yb2 P2 94.6(5) . .
O15 Yb2 P2 173.5(5) . .
O30 Yb2 P2 94.7(5) 2_655 .
O3 Yb2 P2 97.3(4) . .
O8 Yb2 P2 30.6(4) . .
O9 Yb2 P2 30.0(4) . .
O18 Yb2 Co1 161.8(5) . .
O17 Yb2 Co1 98.6(5) . .
O15 Yb2 Co1 114.8(4) . .
O30 Yb2 Co1 79.2(4) 2_655 .
O3 Yb2 Co1 37.0(4) . .
O8 Yb2 Co1 36.1(4) . .
O9 Yb2 Co1 85.3(4) . .
P2 Yb2 Co1 60.31(14) . .
O18 Yb2 P3 80.2(7) . 2_655
O17 Yb2 P3 168.3(6) . 2_655
O15 Yb2 P3 90.7(5) . 2_655
O30 Yb2 P3 16.2(4) 2_655 2_655
O3 Yb2 P3 90.6(4) . 2_655
O8 Yb2 P3 108.7(4) . 2_655
O9 Yb2 P3 75.6(4) . 2_655
P2 Yb2 P3 93.82(17) . 2_655
Co1 Yb2 P3 92.70(11) . 2_655
O18 Yb2 Yb3 143.6(5) . .
O17 Yb2 Yb3 68.2(5) . .
O15 Yb2 Yb3 66.6(4) . .
O30 Yb2 Yb3 101.4(4) 2_655 .
O3 Yb2 Yb3 29.6(4) . .
O8 Yb2 Yb3 76.6(4) . .
O9 Yb2 Yb3 136.7(4) . .
P2 Yb2 Yb3 107.13(14) . .
Co1 Yb2 Yb3 54.41(5) . .
P3 Yb2 Yb3 116.89(10) 2_655 .
O10 Yb3 O16 172.8(7) . .
O10 Yb3 O13 88.2(7) . .
O16 Yb3 O13 86.3(8) . .
O10 Yb3 O14 91.7(6) . .
O16 Yb3 O14 83.0(7) . .
O13 Yb3 O14 82.4(7) . .
O10 Yb3 O3 90.6(6) . .
O16 Yb3 O3 93.2(6) . .
O13 Yb3 O3 162.4(7) . .
O14 Yb3 O3 80.0(6) . .
O10 Yb3 O5 105.0(6) . .
O16 Yb3 O5 82.0(7) . .
O13 Yb3 O5 124.0(7) . .
O14 Yb3 O5 148.3(6) . .
O3 Yb3 O5 73.2(5) . .
O10 Yb3 O6 68.7(6) . .
O16 Yb3 O6 114.5(7) . .
O13 Yb3 O6 77.2(6) . .
O14 Yb3 O6 151.8(6) . .
O3 Yb3 O6 118.6(5) . .
O5 Yb3 O6 59.4(6) . .
O10 Yb3 P1 88.1(5) . .
O16 Yb3 P1 97.5(6) . .
O13 Yb3 P1 100.6(6) . .
O14 Yb3 P1 176.9(5) . .
O3 Yb3 P1 96.9(4) . .
O5 Yb3 P1 29.3(4) . .
O6 Yb3 P1 30.2(4) . .
O10 Yb3 Co1 93.6(4) . .
O16 Yb3 Co1 93.1(5) . .
O13 Yb3 Co1 160.8(6) . .
O14 Yb3 Co1 116.5(4) . .
O3 Yb3 Co1 36.8(4) . .
O5 Yb3 Co1 37.3(4) . .
O6 Yb3 Co1 85.7(4) . .
P1 Yb3 Co1 60.46(13) . .
O10 Yb3 Yb4 39.0(4) . .
O16 Yb3 Yb4 141.3(5) . .
O13 Yb3 Yb4 68.4(5) . .
O14 Yb3 Yb4 120.0(4) . .
O3 Yb3 Yb4 119.7(4) . .
O5 Yb3 Yb4 88.4(4) . .
O6 Yb3 Yb4 33.5(4) . .
P1 Yb3 Yb4 61.27(14) . .
Co1 Yb3 Yb4 101.63(6) . .
O10 Yb3 Yb2 117.4(4) . .
O16 Yb3 Yb2 65.0(5) . .
O13 Yb3 Yb2 139.8(5) . .
O14 Yb3 Yb2 67.4(4) . .
O3 Yb3 Yb2 30.3(4) . .
O5 Yb3 Yb2 81.0(4) . .
O6 Yb3 Yb2 139.2(4) . .
P1 Yb3 Yb2 110.11(13) . .
Co1 Yb3 Yb2 54.46(5) . .
Yb4 Yb3 Yb2 150.00(4) . .
O12 Yb4 O6 82.3(7) . .
O12 Yb4 O24 86.8(8) . .
O6 Yb4 O24 83.5(8) . .
O12 Yb4 O28 80.2(8) . .
O6 Yb4 O28 157.5(7) . .
O24 Yb4 O28 81.6(10) . .
O12 Yb4 O4 168.4(7) . .
O6 Yb4 O4 92.4(6) . .
O24 Yb4 O4 82.3(7) . .
O28 Yb4 O4 102.1(8) . .
O12 Yb4 O11 116.3(7) . .
O6 Yb4 O11 120.9(6) . .
O24 Yb4 O11 147.0(7) . .
O28 Yb4 O11 79.8(8) . .
O4 Yb4 O11 75.4(6) . .
O12 Yb4 O10 84.2(6) . .
O6 Yb4 O10 69.1(6) . .
O24 Yb4 O10 152.1(7) . .
O28 Yb4 O10 122.5(8) . .
O4 Yb4 O10 103.6(6) . .
O11 Yb4 O10 58.9(6) . .
O12 Yb4 C28 101.7(8) . .
O6 Yb4 C28 166.0(7) . .
O24 Yb4 C28 83.3(9) . .
O28 Yb4 C28 21.5(8) . .
O4 Yb4 C28 81.2(7) . .
O11 Yb4 C28 69.7(7) . .
O10 Yb4 C28 124.4(7) . .
O12 Yb4 P3 102.4(6) . .
O6 Yb4 P3 96.2(4) . .
O24 Yb4 P3 170.6(6) . .
O28 Yb4 P3 101.2(7) . .
O4 Yb4 P3 88.4(4) . .
O11 Yb4 P3 28.1(4) . .
O10 Yb4 P3 30.8(4) . .
C28 Yb4 P3 96.1(6) . .
O12 Yb4 O27 123.5(7) . .
O6 Yb4 O27 150.6(6) . .
O24 Yb4 O27 84.0(7) . .
O28 Yb4 O27 43.2(7) . .
O4 Yb4 O27 59.6(6) . .
O11 Yb4 O27 63.9(6) . .
O10 Yb4 O27 122.8(6) . .
C28 Yb4 O27 21.8(6) . .
P3 Yb4 O27 92.0(4) . .
O12 Yb4 Co3 149.7(6) . .
O6 Yb4 Co3 122.8(4) . .
O24 Yb4 Co3 110.9(6) . .
O28 Yb4 Co3 78.4(6) . .
O4 Yb4 Co3 40.6(4) . .
O11 Yb4 Co3 38.5(4) . .
O10 Yb4 Co3 89.4(4) . .
C28 Yb4 Co3 58.5(5) . .
P3 Yb4 Co3 61.50(13) . .
O27 Yb4 Co3 40.3(4) . .
O12 Yb4 Co2 138.2(5) . .
O6 Yb4 Co2 102.8(4) . .
O24 Yb4 Co2 53.4(6) . .
O28 Yb4 Co2 81.5(7) . .
O4 Yb4 Co2 33.2(4) . .
O11 Yb4 Co2 96.8(4) . .
O10 Yb4 Co2 136.8(4) . .
C28 Yb4 Co2 65.2(5) . .
P3 Yb4 Co2 117.85(14) . .
O27 Yb4 Co2 49.1(5) . .
Co3 Yb4 Co2 58.43(9) . .
O1 Co1 O8 171.5(6) . .
O1 Co1 O2 82.9(6) . .
O8 Co1 O2 97.1(6) . .
O1 Co1 O3 99.6(6) . .
O8 Co1 O3 81.0(6) . .
O2 Co1 O3 175.1(6) . .
O1 Co1 O1 79.9(6) . 2_655
O8 Co1 O1 91.8(6) . 2_655
O2 Co1 O1 82.7(6) . 2_655
O3 Co1 O1 101.9(6) . 2_655
O1 Co1 O5 93.3(6) . .
O8 Co1 O5 95.1(6) . .
O2 Co1 O5 95.4(6) . .
O3 Co1 O5 80.2(6) . .
O1 Co1 O5 173.0(6) 2_655 .
O1 Co1 Yb1 42.7(4) . .
O8 Co1 Yb1 139.0(4) . .
O2 Co1 Yb1 42.3(4) . .
O3 Co1 Yb1 138.8(4) . .
O1 Co1 Yb1 88.7(4) 2_655 .
O5 Co1 Yb1 85.4(4) . .
O1 Co1 Yb1 89.5(4) . 2_655
O8 Co1 Yb1 85.0(4) . 2_655
O2 Co1 Yb1 42.2(4) . 2_655
O3 Co1 Yb1 141.6(4) . 2_655
O1 Co1 Yb1 42.8(4) 2_655 2_655
O5 Co1 Yb1 136.9(4) . 2_655
Yb1 Co1 Yb1 68.11(7) . 2_655
O1 Co1 Yb3 91.6(4) . .
O8 Co1 Yb3 94.2(4) . .
O2 Co1 Yb3 135.7(5) . .
O3 Co1 Yb3 40.4(4) . .
O1 Co1 Yb3 139.7(4) 2_655 .
O5 Co1 Yb3 40.8(4) . .
Yb1 Co1 Yb3 111.31(8) . .
Yb1 Co1 Yb3 177.49(10) 2_655 .
O1 Co1 Yb2 135.6(4) . .
O8 Co1 Yb2 42.0(4) . .
O2 Co1 Yb2 137.7(5) . .
O3 Co1 Yb2 41.7(4) . .
O1 Co1 Yb2 87.7(4) 2_655 .
O5 Co1 Yb2 98.1(4) . .
Yb1 Co1 Yb2 176.37(10) . .
Yb1 Co1 Yb2 109.57(8) 2_655 .
Yb3 Co1 Yb2 71.13(6) . .
O4 Co2 O25 118.6(8) . .
O4 Co2 O23 124.5(8) . .
O25 Co2 O23 103.0(10) . .
O4 Co2 O1W 101.3(10) . .
O25 Co2 O1W 107.2(11) . .
O23 Co2 O1W 99.3(11) . .
O4 Co2 Yb4 38.8(5) . .
O25 Co2 Yb4 136.0(8) . .
O23 Co2 Yb4 85.7(6) . .
O1W Co2 Yb4 113.8(8) . .
O29 Co3 O9 93.1(8) . 2_655
O29 Co3 O11 98.4(8) . .
O9 Co3 O11 105.9(6) 2_655 .
O29 Co3 O26 85.9(9) . .
O9 Co3 O26 86.8(8) 2_655 .
O11 Co3 O26 166.3(8) . .
O29 Co3 O4 172.5(8) . .
O9 Co3 O4 94.3(7) 2_655 .
O11 Co3 O4 80.7(6) . .
O26 Co3 O4 93.3(8) . .
O29 Co3 O27 95.1(9) . .
O9 Co3 O27 165.2(8) 2_655 .
O11 Co3 O27 85.0(7) . .
O26 Co3 O27 81.6(9) . .
O4 Co3 O27 77.4(8) . .
O29 Co3 Yb4 133.6(7) . .
O9 Co3 Yb4 117.5(5) 2_655 .
O11 Co3 Yb4 42.4(5) . .
O26 Co3 Yb4 126.9(6) . .
O4 Co3 Yb4 42.5(5) . .
O27 Co3 Yb4 64.1(6) . .
O7 P1 O6 113.8(10) . .
O7 P1 O5 115.5(9) . .
O6 P1 O5 102.9(9) . .
O7 P1 C1 109.2(13) . .
O6 P1 C1 108.1(13) . .
O5 P1 C1 106.8(12) . .
O7 P1 Yb3 135.5(7) . .
O6 P1 Yb3 56.5(6) . .
O5 P1 Yb3 46.5(6) . .
C1 P1 Yb3 115.0(11) . .
O7 P1 Yb1 25.5(6) . .
O6 P1 Yb1 123.2(7) . .
O5 P1 Yb1 90.1(6) . .
C1 P1 Yb1 120.6(12) . .
Yb3 P1 Yb1 117.25(19) . .
O9 P2 O22 113.3(10) . .
O9 P2 O8 101.7(9) . .
O22 P2 O8 114.7(10) . .
O9 P2 C5 110.8(15) . .
O22 P2 C5 109.0(14) . .
O8 P2 C5 107.0(13) . .
O9 P2 Yb2 52.1(6) . .
O22 P2 Yb2 134.2(7) . .
O8 P2 Yb2 49.8(6) . .
C5 P2 Yb2 116.8(12) . .
O9 P2 Yb1 121.6(7) . 2_655
O22 P2 Yb1 25.6(7) . 2_655
O8 P2 Yb1 89.1(6) . 2_655
C5 P2 Yb1 120.3(13) . 2_655
Yb2 P2 Yb1 117.02(19) . 2_655
O30 P3 O11 116.6(10) . .
O30 P3 O10 109.8(10) . .
O11 P3 O10 100.8(9) . .
O30 P3 C9 110.0(12) . .
O11 P3 C9 110.5(11) . .
O10 P3 C9 108.5(11) . .
O30 P3 Yb4 127.5(7) . .
O11 P3 Yb4 45.7(7) . .
O10 P3 Yb4 55.2(6) . .
C9 P3 Yb4 122.5(9) . .
O30 P3 Yb2 24.9(7) . 2_655
O11 P3 Yb2 96.4(7) . 2_655
O10 P3 Yb2 131.1(7) . 2_655
C9 P3 Yb2 107.5(9) . 2_655
Yb4 P3 Yb2 124.07(19) . 2_655
Co1 O1 Co1 100.1(6) . 2_655
Co1 O1 Yb1 100.7(6) . .
Co1 O1 Yb1 99.2(6) 2_655 .
Co1 O2 Yb1 100.0(6) . .
Co1 O2 Yb1 100.2(6) . 2_655
Yb1 O2 Yb1 110.1(7) . 2_655
Co1 O3 Yb3 102.9(6) . .
Co1 O3 Yb2 101.4(6) . .
Yb3 O3 Yb2 120.1(6) . .
Co2 O4 Co3 105.0(8) . .
Co2 O4 Yb4 108.0(8) . .
Co3 O4 Yb4 96.9(7) . .
P1 O5 Co1 126.3(9) . .
P1 O5 Yb3 104.2(8) . .
Co1 O5 Yb3 101.9(6) . .
P1 O6 Yb4 144.1(10) . .
P1 O6 Yb3 93.3(8) . .
Yb4 O6 Yb3 106.6(7) . .
P1 O7 Yb1 138.0(10) . .
P2 O8 Co1 127.6(9) . .
P2 O8 Yb2 99.6(8) . .
Co1 O8 Yb2 101.9(6) . .
P2 O9 Co3 140.5(11) . 2_655
P2 O9 Yb2 97.9(8) . .
Co3 O9 Yb2 116.7(8) 2_655 .
P3 O10 Yb3 157.1(10) . .
P3 O10 Yb4 94.0(7) . .
Yb3 O10 Yb4 107.8(7) . .
P3 O11 Co3 130.2(10) . .
P3 O11 Yb4 106.2(9) . .
Co3 O11 Yb4 99.1(7) . .
C23 O12 Yb4 140.3(17) . .
C23 O13 Yb3 136.9(19) . .
C13 O14 Yb3 139.3(14) . .
C13 O15 Yb2 141.2(16) . .
C18 O16 Yb3 143.1(18) . .
C18 O17 Yb2 138.6(18) . .
C33 O18 Yb2 149(2) 2_655 .
C48 O19 Yb1 105(4) . .
C48 O20 Yb1 97(4) . .
O19 C48 O20 106(5) . .
O19 C48 C49 124(5) . .
O20 C48 C49 129(4) . .
O19 C48 Yb1 54(3) . .
O20 C48 Yb1 54(2) . .
C49 C48 Yb1 178(3) . .
C48 C49 C50 105(2) . .
C48 C49 C52 105(2) . .
C50 C49 C52 113.6(19) . .
C48 C49 C51 105(2) . .
C50 C49 C51 113.7(19) . .
C52 C49 C51 113.5(19) . .
C48' O19' Yb1 92(3) . .
C48' O20' Yb1 83(3) . .
O19' C48' O20' 127(5) . .
O19' C48' C49' 115(3) . .
O20' C48' C49' 117(3) . .
O19' C48' Yb1 59(3) . .
O20' C48' Yb1 69(3) . .
C49' C48' Yb1 174(2) . .
C50' C49' C51' 109(2) . .
C50' C49' C52' 109(2) . .
C51' C49' C52' 109(2) . .
C50' C49' C48' 110(2) . .
C51' C49' C48' 110(2) . .
C52' C49' C48' 110(2) . .
P2 O22 Yb1 137.0(10) . 2_655
C43 O23 Co2 109(2) . .
C43 O24 Yb4 137(3) . .
C38 O25 Co2 119.0(17) . .
C38 O26 Co3 133(2) . .
C28 O27 Co3 131(2) . .
C28 O27 Yb4 74.4(16) . .
Co3 O27 Yb4 75.6(5) . .
C28 O28 Yb4 117.0(18) . .
C33 O29 Co3 129.5(17) . .
P3 O30 Yb2 138.9(10) . 2_655
C4 C1 C2 116(3) . .
C4 C1 C3 106(3) . .
C2 C1 C3 109(3) . .
C4 C1 P1 109(2) . .
C2 C1 P1 109(2) . .
C3 C1 P1 108(2) . .
C6 C5 C7 115(3) . .
C6 C5 C8 109(3) . .
C7 C5 C8 110(3) . .
C6 C5 P2 109(2) . .
C7 C5 P2 107(2) . .
C8 C5 P2 107(2) . .
C11 C9 C10 113(2) . .
C11 C9 C12 108(2) . .
C10 C9 C12 109(2) . .
C11 C9 P3 108.7(18) . .
C10 C9 P3 108.7(19) . .
C12 C9 P3 109.4(17) . .
O15 C13 O14 123.2(19) . .
O15 C13 C14 121.9(17) . .
O14 C13 C14 114.6(16) . .
C17 C14 C16 108.7(12) . .
C17 C14 C15 108.4(12) . .
C16 C14 C15 108.4(12) . .
C17 C14 C13 110.6(12) . .
C16 C14 C13 110.5(12) . .
C15 C14 C13 110.2(12) . .
O17 C18 O16 124(2) . .
O17 C18 C19 120(3) . .
O16 C18 C19 115(3) . .
C21 C19 C18 114(3) . .
C21 C19 C20 111(3) . .
C18 C19 C20 105(3) . .
C21 C19 C22 107(3) . .
C18 C19 C22 111(3) . .
C20 C19 C22 110(3) . .
O12 C23 O13 123(3) . .
O12 C23 C24 120(3) . .
O13 C23 C24 116(3) . .
C26 C24 C25 107(3) . .
C26 C24 C23 109(3) . .
C25 C24 C23 114(3) . .
C26 C24 C27 110(4) . .
C25 C24 C27 111(3) . .
C23 C24 C27 104(3) . .
O27 C28 O28 125(3) . .
O27 C28 C29 115(2) . .
O28 C28 C29 120(2) . .
O27 C28 Yb4 83.8(16) . .
O28 C28 Yb4 41.6(13) . .
C29 C28 Yb4 160.0(15) . .
C32 C29 C30 116.2(10) . .
C32 C29 C31 116.3(10) . .
C30 C29 C31 115.9(10) . .
C32 C29 C28 101.6(14) . .
C30 C29 C28 101.4(14) . .
C31 C29 C28 101.4(14) . .
O18 C33 O29 123(3) 2_655 .
O18 C33 C34 118(2) 2_655 .
O29 C33 C34 118.2(19) . .
C37 C34 C36 110.3(15) . .
C37 C34 C35 110.0(15) . .
C36 C34 C35 110.0(15) . .
C37 C34 C33 109.0(16) . .
C36 C34 C33 108.8(16) . .
C35 C34 C33 108.7(16) . .
O26 C38 O25 129(3) . .
O26 C38 C39 121(2) . .
O25 C38 C39 107.6(19) . .
C42 C39 C41 105.5(16) . .
C42 C39 C38 113.7(14) . .
C41 C39 C38 113.6(14) . .
C42 C39 C40 105.0(16) . .
C41 C39 C40 104.9(16) . .
C38 C39 C40 113.2(14) . .
O23 C43 O24 126(3) . .
O23 C43 C44 116(3) . .
O24 C43 C44 118(3) . .
C46 C44 C43 111(3) . .
C46 C44 C47 113(3) . .
C43 C44 C47 105(3) . .
C46 C44 C45 110(3) . .
C43 C44 C45 109(3) . .
C47 C44 C45 108(3) . .

loop_
_geom_bond_atom_site_label_1
_geom_bond_atom_site_label_2
_geom_bond_distance
_geom_bond_site_symmetry_2
Yb1 O22 2.205(18) 2_655
Yb1 O7 2.252(17) .
Yb1 O19' 2.26(4) .
Yb1 O20 2.28(5) .
Yb1 O2 2.299(16) .
Yb1 O2 2.302(16) 2_655
Yb1 O1 2.320(14) .
Yb1 O19 2.36(4) .
Yb1 O20' 2.46(5) .
Yb1 O2W 2.59(4) .
Yb1 C48' 2.63(4) .
Yb1 O2W' 2.47(4) .
Yb2 O18 2.183(19) .
Yb2 O17 2.228(18) .
Yb2 O15 2.253(17) .
Yb2 O30 2.261(17) 2_655
Yb2 O3 2.315(14) .
Yb2 O8 2.334(16) .
Yb2 O9 2.401(16) .
Yb2 P2 3.013(7) .
Yb2 Co1 3.415(3) .
Yb2 P3 3.527(6) 2_655
Yb2 Yb3 3.9716(15) .
Yb3 O10 2.182(17) .
Yb3 O16 2.196(18) .
Yb3 O13 2.229(17) .
Yb3 O14 2.244(17) .
Yb3 O3 2.268(14) .
Yb3 O5 2.280(16) .
Yb3 O6 2.544(16) .
Yb3 P1 3.045(7) .
Yb3 Co1 3.413(3) .
Yb3 Yb4 3.8008(16) .
Yb4 O12 2.142(18) .
Yb4 O6 2.190(18) .
Yb4 O24 2.22(2) .
Yb4 O28 2.23(2) .
Yb4 O4 2.269(17) .
Yb4 O11 2.277(18) .
Yb4 O10 2.515(16) .
Yb4 C28 3.00(3) .
Yb4 P3 3.056(6) .
Yb4 O27 3.10(2) .
Yb4 Co3 3.335(3) .
Yb4 Co2 3.441(4) .
Co1 O1 2.044(14) .
Co1 O8 2.057(15) .
Co1 O2 2.090(15) .
Co1 O3 2.095(14) .
Co1 O1 2.102(14) 2_655
Co1 O5 2.112(15) .
Co1 Yb1 3.371(3) 2_655
Co2 O4 1.979(16) .
Co2 O25 2.00(2) .
Co2 O23 2.02(2) .
Co2 O1W 2.07(3) .
Co3 O29 1.97(2) .
Co3 O9 2.076(17) 2_655
Co3 O11 2.102(17) .
Co3 O26 2.14(2) .
Co3 O4 2.188(17) .
Co3 O27 2.228(19) .
P1 O7 1.488(18) .
P1 O6 1.533(19) .
P1 O5 1.537(17) .
P1 C1 1.80(3) .
P2 O9 1.520(19) .
P2 O22 1.529(18) .
P2 O8 1.554(16) .
P2 C5 1.82(3) .
P2 Yb1 3.483(7) 2_655
P3 O30 1.495(17) .
P3 O11 1.499(17) .
P3 O10 1.570(18) .
P3 C9 1.81(2) .
P3 Yb2 3.527(6) 2_655
O1 Co1 2.102(14) 2_655
O2 Yb1 2.302(16) 2_655
O9 Co3 2.076(17) 2_655
O12 C23 1.26(4) .
O13 C23 1.27(4) .
O14 C13 1.29(3) .
O15 C13 1.22(3) .
O16 C18 1.30(4) .
O17 C18 1.21(4) .
O18 C33 1.25(3) 2_655
O19 C48 1.04(6) .
O20 C48 1.41(9) .
C48 C49 1.520(10) .
C49 C50 1.523(10) .
C49 C52 1.525(14) .
C49 C51 1.526(14) .
O19' C48' 1.251(10) .
O20' C48' 1.252(10) .
C48' C49' 1.521(10) .
C49' C50' 1.519(10) .
C49' C51' 1.520(14) .
C49' C52' 1.520(14) .
O22 Yb1 2.205(18) 2_655
O23 C43 1.23(4) .
O24 C43 1.26(4) .
O25 C38 1.24(4) .
O26 C38 1.21(3) .
O27 C28 1.16(3) .
O28 C28 1.23(3) .
O29 C33 1.31(3) .
O30 Yb2 2.261(17) 2_655
C1 C4 1.52(5) .
C1 C2 1.52(5) .
C1 C3 1.55(4) .
C5 C6 1.45(5) .
C5 C7 1.58(5) .
C5 C8 1.62(4) .
C9 C11 1.54(4) .
C9 C10 1.53(4) .
C9 C12 1.54(3) .
C13 C14 1.519(10) .
C14 C17 1.516(13) .
C14 C16 1.516(13) .
C14 C15 1.519(9) .
C18 C19 1.52(4) .
C19 C21 1.41(5) .
C19 C20 1.53(5) .
C19 C22 1.57(5) .
C23 C24 1.53(4) .
C24 C26 1.44(6) .
C24 C25 1.46(5) .
C24 C27 1.64(6) .
C28 C29 1.516(10) .
C29 C32 1.514(13) .
C29 C30 1.517(13) .
C29 C31 1.517(9) .
C33 O18 1.25(3) 2_655
C33 C34 1.59(4) .
C34 C37 1.49(2) .
C34 C36 1.49(2) .
C34 C35 1.50(2) .
C38 C39 1.516(10) .
C39 C42 1.509(13) .
C39 C41 1.510(13) .
C39 C40 1.516(9) .
C43 C44 1.55(4) .
C44 C46 1.50(5) .
C44 C47 1.63(5) .
C44 C45 1.74(6) .
